data_2215699
loop_
_publ_author_name
'Han, Ya-Ting'
'Li, Yan-Tuan'
'Wu, Zhi-Yong'
'Sun, Wei'
'Zhu, Chun-Yuan'

_publ_section_title
;
 2-{<i>N</i>'-[3-(Dimethylammonio)propyl]oxamido}benzoate
;
_journal_coeditor_code XU2306
_journal_issue 10
_journal_name_full 'Acta Crystallographica Section E'
_journal_page_first o3945
_journal_page_last o3945
_journal_paper_doi 10.1107/S1600536807040676
_journal_volume 63
_journal_year 2007
_chemical_formula_iupac 'C14 H19 N3 O4'
_chemical_formula_moiety 'C14 H19 N3 O4'
_chemical_formula_sum 'C14 H19 N3 O4'
_chemical_formula_weight 293.32
_chemical_name_systematic
;
2-{N'-[3-(Dimethylammonio)propyl]oxamido}benzoate
;
_space_group_IT_number 14
_symmetry_cell_setting monoclinic
_symmetry_space_group_name_Hall '-P 2ybc'
_symmetry_space_group_name_H-M 'P 1 21/c 1'
_atom_sites_solution_hydrogens geom
_atom_sites_solution_primary direct
_atom_sites_solution_secondary difmap
_cell_angle_alpha 90.00
_cell_angle_beta 104.193(5)
_cell_angle_gamma 90.00
_cell_formula_units_Z 4
_cell_length_a 14.780(5)
_cell_length_b 8.762(3)
_cell_length_c 11.576(4)
_cell_measurement_reflns_used 1356
_cell_measurement_temperature 298(2)
_cell_measurement_theta_max 22.7
_cell_measurement_theta_min 2.4
_cell_volume 1453.4(9)
_computing_cell_refinement 'SAINT (Bruker, 2002)'
_computing_data_collection 'SMART (Bruker, 2002)'
_computing_data_reduction 'SAINT (Bruker, 2002)'
_computing_molecular_graphics
;ORTEP-3 for Windows (Farrugia, 1997) and
CAMERON (Watkin <i>et al.</i>, 1993)
;
_computing_publication_material 'WinGX (Farrugia, 1999)'
_computing_structure_refinement 'SHELXL97 (Sheldrick, 1997)'
_computing_structure_solution 'SHELXS97 (Sheldrick, 1997)'
_diffrn_ambient_temperature 298(2)
_diffrn_measured_fraction_theta_full 1.00
_diffrn_measured_fraction_theta_max 1.00
_diffrn_measurement_device_type 'Bruker APEX area-detector'
_diffrn_measurement_method '\f and \w'
_diffrn_radiation_monochromator graphite
_diffrn_radiation_source 'fine-focus sealed tube'
_diffrn_radiation_type MoK\a
_diffrn_radiation_wavelength 0.71073
_diffrn_reflns_av_R_equivalents 0.059
_diffrn_reflns_av_sigmaI/netI 0.075
_diffrn_reflns_limit_h_max 17
_diffrn_reflns_limit_h_min -17
_diffrn_reflns_limit_k_max 8
_diffrn_reflns_limit_k_min -10
_diffrn_reflns_limit_l_max 11
_diffrn_reflns_limit_l_min -13
_diffrn_reflns_number 7492
_diffrn_reflns_theta_full 25.2
_diffrn_reflns_theta_max 25.2
_diffrn_reflns_theta_min 1.4
_diffrn_standards_interval_count 0
_diffrn_standards_interval_time 0
_diffrn_standards_number 0
_exptl_absorpt_coefficient_mu 0.100
_exptl_absorpt_correction_type none
_exptl_crystal_colour colourless
_exptl_crystal_density_diffrn 1.341
_exptl_crystal_density_method 'not measured'
_exptl_crystal_description block
_exptl_crystal_F_000 624
_exptl_crystal_size_max 0.24
_exptl_crystal_size_mid 0.23
_exptl_crystal_size_min 0.10
_refine_diff_density_max 0.23
_refine_diff_density_min -0.21
_refine_ls_extinction_method none
_refine_ls_goodness_of_fit_ref 1.026
_refine_ls_hydrogen_treatment mixed
_refine_ls_matrix_type full
_refine_ls_number_parameters 196
_refine_ls_number_reflns 2628
_refine_ls_number_restraints 1
_refine_ls_restrained_S_all 1.025
_refine_ls_R_factor_all 0.115
_refine_ls_R_factor_gt 0.051
_refine_ls_shift/su_max 0.000
_refine_ls_shift/su_mean 0.000
_refine_ls_structure_factor_coef Fsqd
_refine_ls_weighting_details 'calc w=1/[\s^2^(Fo^2^)+(0.0558P)^2^+0.0967P] where P=(Fo^2^+2Fc^2^)/3'
_refine_ls_weighting_scheme calc
_refine_ls_wR_factor_gt 0.114
_refine_ls_wR_factor_ref 0.139
_reflns_number_gt 1374
_reflns_number_total 2628
_reflns_threshold_expression I>2\s(I)
_cod_data_source_file xu2306.cif
_cod_data_source_block I
_cod_original_sg_symbol_H-M 'P 21/c'
_cod_database_code 2215699
_cod_database_fobs_code 2215699

loop_
_symmetry_equiv_pos_as_xyz
'x, y, z'
'-x, y+1/2, -z+1/2'
'-x, -y, -z'
'x, -y-1/2, z-1/2'

loop_
_atom_site_type_symbol
_atom_site_label
_atom_site_fract_x
_atom_site_fract_y
_atom_site_fract_z
_atom_site_U_iso_or_equiv
_atom_site_adp_type
_atom_site_calc_flag
_atom_site_refinement_flags
_atom_site_occupancy
C C1 0.8415(2) 0.5075(3) 0.5747(3) 0.0353(7) Uani d . 1
C C2 0.81197(19) 0.3653(3) 0.4998(3) 0.0337(7) Uani d . 1
C C3 0.8755(2) 0.3010(3) 0.4428(3) 0.0394(8) Uani d . 1
H H3 0.9354 0.3413 0.4566 0.047 Uiso calc R 1
C C4 0.8514(2) 0.1781(4) 0.3659(3) 0.0460(9) Uani d . 1
H H4 0.8943 0.1380 0.3272 0.055 Uiso calc R 1
C C5 0.7636(2) 0.1161(3) 0.3474(3) 0.0454(8) Uani d . 1
H H5 0.7471 0.0340 0.2955 0.055 Uiso calc R 1
C C6 0.6995(2) 0.1739(3) 0.4047(3) 0.0419(8) Uani d . 1
H H6 0.6409 0.1292 0.3929 0.050 Uiso calc R 1
C C7 0.72259(19) 0.2997(3) 0.4806(3) 0.0335(7) Uani d . 1
C C8 0.5848(2) 0.2933(3) 0.5658(3) 0.0377(8) Uani d . 1
C C9 0.53513(19) 0.3990(3) 0.6361(3) 0.0361(7) Uani d . 1
C C10 0.41422(19) 0.4063(4) 0.7457(3) 0.0462(9) Uani d . 1
H H10A 0.4076 0.5132 0.7235 0.055 Uiso calc R 1
H H10B 0.4460 0.4002 0.8295 0.055 Uiso calc R 1
C C11 0.31874(19) 0.3339(3) 0.7258(3) 0.0402(8) Uani d . 1
H H11A 0.3249 0.2307 0.7571 0.048 Uiso calc R 1
H H11B 0.2900 0.3286 0.6410 0.048 Uiso calc R 1
C C12 0.25722(19) 0.4261(3) 0.7870(3) 0.0398(8) Uani d . 1
H H12A 0.2923 0.4511 0.8671 0.048 Uiso calc R 1
H H12B 0.2405 0.5211 0.7441 0.048 Uiso calc R 1
C C13 0.1151(2) 0.4356(4) 0.8607(3) 0.0593(11) Uani d . 1
H H13A 0.1554 0.4706 0.9340 0.089 Uiso calc R 1
H H13B 0.0665 0.3734 0.8777 0.089 Uiso calc R 1
H H13C 0.0880 0.5217 0.8135 0.089 Uiso calc R 1
C C14 0.1101(2) 0.2974(4) 0.6764(3) 0.0513(9) Uani d . 1
H H14A 0.0570 0.2423 0.6884 0.077 Uiso calc R 1
H H14B 0.1451 0.2334 0.6360 0.077 Uiso calc R 1
H H14C 0.0893 0.3866 0.6292 0.077 Uiso calc R 1
N N1 0.65712(15) 0.3637(3) 0.5368(2) 0.0376(7) Uani d . 1
H H1 0.6642 0.4589 0.5547 0.045 Uiso calc R 1
N N2 0.46907(16) 0.3289(3) 0.6754(2) 0.0460(7) Uani d . 1
H H2 0.4583 0.2341 0.6585 0.055 Uiso calc R 1
N N3 0.17012(16) 0.3439(3) 0.7937(2) 0.0366(6) Uani d D 1
H H3A 0.1880(18) 0.2573(18) 0.837(2) 0.046(9) Uiso d D 1
O O1 0.92471(14) 0.5334(2) 0.6149(2) 0.0555(7) Uani d . 1
O O2 0.77507(13) 0.5939(2) 0.58818(19) 0.0461(6) Uani d . 1
O O3 0.56068(15) 0.1614(2) 0.5449(2) 0.0553(7) Uani d . 1
O O4 0.55702(13) 0.5330(2) 0.6540(2) 0.0500(6) Uani d . 1

loop_
_atom_site_aniso_label
_atom_site_aniso_U_11
_atom_site_aniso_U_22
_atom_site_aniso_U_33
_atom_site_aniso_U_12
_atom_site_aniso_U_13
_atom_site_aniso_U_23
C1 0.0358(18) 0.0429(18) 0.0285(19) -0.0025(14) 0.0101(15) 0.0036(15)
C2 0.0326(17) 0.0388(17) 0.0301(19) 0.0015(13) 0.0084(15) 0.0052(14)
C3 0.0334(17) 0.0502(19) 0.037(2) 0.0040(14) 0.0120(16) 0.0007(16)
C4 0.046(2) 0.054(2) 0.043(2) 0.0096(16) 0.0200(18) -0.0051(17)
C5 0.049(2) 0.0469(19) 0.040(2) 0.0044(16) 0.0110(18) -0.0097(16)
C6 0.0395(19) 0.0470(19) 0.038(2) -0.0047(14) 0.0075(17) -0.0086(16)
C7 0.0325(17) 0.0398(17) 0.0291(19) 0.0044(13) 0.0091(15) 0.0029(14)
C8 0.0328(17) 0.0424(18) 0.039(2) 0.0023(14) 0.0110(16) 0.0034(16)
C9 0.0282(16) 0.0434(18) 0.036(2) 0.0001(14) 0.0056(15) 0.0014(16)
C10 0.0375(19) 0.058(2) 0.048(2) -0.0008(15) 0.0190(17) -0.0008(18)
C11 0.0347(17) 0.0447(18) 0.044(2) 0.0019(14) 0.0155(16) 0.0024(16)
C12 0.0345(17) 0.0401(18) 0.046(2) -0.0016(13) 0.0126(16) 0.0038(15)
C13 0.049(2) 0.070(2) 0.068(3) 0.0075(18) 0.031(2) -0.008(2)
C14 0.0417(19) 0.068(2) 0.042(2) -0.0041(17) 0.0056(18) 0.0009(18)
N1 0.0324(14) 0.0404(15) 0.0424(17) -0.0034(11) 0.0138(13) -0.0063(13)
N2 0.0410(16) 0.0436(15) 0.061(2) -0.0060(12) 0.0264(15) -0.0056(14)
N3 0.0325(14) 0.0412(16) 0.0376(17) 0.0005(12) 0.0115(13) 0.0058(13)
O1 0.0293(13) 0.0661(15) 0.0691(18) -0.0068(11) 0.0079(12) -0.0197(13)
O2 0.0377(12) 0.0439(12) 0.0578(16) 0.0002(10) 0.0138(12) -0.0144(11)
O3 0.0600(15) 0.0385(13) 0.0772(19) -0.0097(11) 0.0352(14) -0.0068(12)
O4 0.0460(14) 0.0407(13) 0.0689(18) -0.0055(10) 0.0252(13) -0.0074(12)

loop_
_atom_type_symbol
_atom_type_description
_atom_type_scat_dispersion_real
_atom_type_scat_dispersion_imag
_atom_type_scat_source
C C 0.0033 0.0016 'International Tables Vol C Tables 4.2.6.8 and 6.1.1.4'
H H 0.0000 0.0000 'International Tables Vol C Tables 4.2.6.8 and 6.1.1.4'
N N 0.0061 0.0033 'International Tables Vol C Tables 4.2.6.8 and 6.1.1.4'
O O 0.0106 0.0060 'International Tables Vol C Tables 4.2.6.8 and 6.1.1.4'

loop_
_geom_angle_atom_site_label_1
_geom_angle_atom_site_label_2
_geom_angle_atom_site_label_3
_geom_angle
O1 C1 O2 125.0(3)
O1 C1 C2 119.3(3)
O2 C1 C2 115.7(3)
C3 C2 C7 118.4(3)
C3 C2 C1 118.0(3)
C7 C2 C1 123.5(2)
C4 C3 C2 121.4(3)
C4 C3 H3 119.3
C2 C3 H3 119.3
C5 C4 C3 119.4(3)
C5 C4 H4 120.3
C3 C4 H4 120.3
C4 C5 C6 120.9(3)
C4 C5 H5 119.6
C6 C5 H5 119.6
C5 C6 C7 120.1(3)
C5 C6 H6 120.0
C7 C6 H6 120.0
C6 C7 C2 119.7(3)
C6 C7 N1 121.0(3)
C2 C7 N1 119.3(3)
O3 C8 N1 126.7(3)
O3 C8 C9 121.6(3)
N1 C8 C9 111.6(3)
O4 C9 N2 125.0(3)
O4 C9 C8 121.9(3)
N2 C9 C8 113.0(3)
N2 C10 C11 110.3(3)
N2 C10 H10A 109.6
C11 C10 H10A 109.6
N2 C10 H10B 109.6
C11 C10 H10B 109.6
H10A C10 H10B 108.1
C10 C11 C12 110.4(2)
C10 C11 H11A 109.6
C12 C11 H11A 109.6
C10 C11 H11B 109.6
C12 C11 H11B 109.6
H11A C11 H11B 108.1
N3 C12 C11 113.0(2)
N3 C12 H12A 109.0
C11 C12 H12A 109.0
N3 C12 H12B 109.0
C11 C12 H12B 109.0
H12A C12 H12B 107.8
N3 C13 H13A 109.5
N3 C13 H13B 109.5
H13A C13 H13B 109.5
N3 C13 H13C 109.5
H13A C13 H13C 109.5
H13B C13 H13C 109.5
N3 C14 H14A 109.5
N3 C14 H14B 109.5
H14A C14 H14B 109.5
N3 C14 H14C 109.5
H14A C14 H14C 109.5
H14B C14 H14C 109.5
C8 N1 C7 127.7(2)
C8 N1 H1 116.2
C7 N1 H1 116.2
C9 N2 C10 122.5(3)
C9 N2 H2 118.8
C10 N2 H2 118.8
C14 N3 C13 110.1(2)
C14 N3 C12 114.5(2)
C13 N3 C12 110.8(2)
C14 N3 H3A 107.4(18)
C13 N3 H3A 106.8(17)
C12 N3 H3A 107.0(18)

loop_
_geom_bond_atom_site_label_1
_geom_bond_atom_site_label_2
_geom_bond_distance
C1 O1 1.224(3)
C1 O2 1.279(3)
C1 C2 1.520(4)
C2 C3 1.393(4)
C2 C7 1.407(4)
C3 C4 1.386(4)
C3 H3 0.9300
C4 C5 1.375(4)
C4 H4 0.9300
C5 C6 1.379(4)
C5 H5 0.9300
C6 C7 1.399(4)
C6 H6 0.9300
C7 N1 1.408(3)
C8 C9 1.534(4)
C8 O3 1.217(3)
C9 O4 1.222(3)
C8 N1 1.345(3)
C9 N2 1.325(3)
C10 N2 1.451(3)
C10 C11 1.512(4)
C10 H10A 0.9700
C10 H10B 0.9700
C11 C12 1.516(4)
C11 H11A 0.9700
C11 H11B 0.9700
C12 N3 1.494(3)
C12 H12A 0.9700
C12 H12B 0.9700
C13 N3 1.489(3)
C13 H13A 0.9600
C13 H13B 0.9600
C13 H13C 0.9600
C14 N3 1.485(4)
C14 H14A 0.9600
C14 H14B 0.9600
C14 H14C 0.9600
N1 H1 0.8600
N2 H2 0.8600
N3 H3A 0.912(19)

loop_
_geom_hbond_atom_site_label_D
_geom_hbond_atom_site_label_H
_geom_hbond_atom_site_label_A
_geom_hbond_site_symmetry_A
_geom_hbond_distance_DH
_geom_hbond_distance_HA
_geom_hbond_distance_DA
_geom_hbond_angle_DHA
N1 H1 O2 . 0.86 1.98 2.637(3) 132
N3 H3A O2 2_646 0.912(19) 1.693(18) 2.604(3) 177(3)

loop_
_geom_torsion_atom_site_label_1
_geom_torsion_atom_site_label_2
_geom_torsion_atom_site_label_3
_geom_torsion_atom_site_label_4
_geom_torsion
O1 C1 C2 C3 -23.4(4)
O2 C1 C2 C3 154.9(3)
O1 C1 C2 C7 159.7(3)
O2 C1 C2 C7 -22.0(4)
C7 C2 C3 C4 1.9(4)
C1 C2 C3 C4 -175.2(3)
C2 C3 C4 C5 -1.5(5)
C3 C4 C5 C6 -0.3(5)
C4 C5 C6 C7 1.6(5)
C5 C6 C7 C2 -1.1(4)
C5 C6 C7 N1 177.8(3)
C3 C2 C7 C6 -0.6(4)
C1 C2 C7 C6 176.3(3)
C3 C2 C7 N1 -179.6(2)
C1 C2 C7 N1 -2.7(4)
O3 C8 C9 O4 -177.5(3)
O3 C8 C9 N2 3.5(4)
N1 C8 C9 N2 -174.2(3)
N1 C8 C9 O4 4.8(4)
N2 C10 C11 C12 -173.0(2)
C10 C11 C12 N3 -167.4(3)
O3 C8 N1 C7 -2.7(5)
C9 C8 N1 C7 174.9(3)
C2 C7 N1 C8 -154.0(3)
C6 C7 N1 C8 27.0(4)
O4 C9 N2 C10 0.0(5)
C8 C9 N2 C10 178.9(3)
C11 C10 N2 C9 151.3(3)
C11 C12 N3 C14 -58.1(3)
C11 C12 N3 C13 176.7(3)

loop_
_cod_related_entry_id
_cod_related_entry_database
_cod_related_entry_code
1 ChemSpider 21123233
